data_7102571
loop_
_publ_author_name
'Sakamoto, Masami'
'Kobaru, Shuichiro'
'Mino, Takashi'
'Fujita, Tsutomu'

_publ_section_title
;
 Absolute asymmetric synthesis by nucleophilic carbonyl addition using
 chiral crystals of achiral amides.
;
_journal_issue 8
_journal_name_full 'Chemical communications (Cambridge, England)'
_journal_page_first 1002
_journal_page_last 1003
_journal_paper_doi 10.1039/b315729f
_journal_year 2004
_chemical_compound_source 'Local laboratory'
_chemical_formula_moiety 'C23 H21 N O2 '
_chemical_formula_sum 'C23 H21 N O2'
_chemical_formula_weight 343.426
_chemical_name_systematic
;
?
;
_space_group_IT_number 19
_symmetry_cell_setting orthorhombic
_symmetry_space_group_name_Hall 'P 2ac 2ab'
_symmetry_space_group_name_H-M 'P 21 21 21'
_atom_sites_solution_hydrogens geom
_audit_creation_method maXus
_cell_angle_alpha 90.00
_cell_angle_beta 90.00
_cell_angle_gamma 90.00
_cell_formula_units_Z 4
_cell_length_a 14.384(4)
_cell_length_b 16.234(5)
_cell_length_c 8.049(4)
_cell_measurement_reflns_used 21
_cell_measurement_temperature 298
_cell_volume 1879.6(12)
_computing_cell_refinement 'MXC(MAC Science)'
_computing_data_collection 'MXC(MAC Science)'
_computing_data_reduction 'maXus (Mackay et al., 1999)'
_computing_molecular_graphics 'Ortep (Johnson, 1976)'
_computing_publication_material 'maXus(Mackay et al., 1999)'
_computing_structure_refinement 'maXus(Mackay et al., 1999)'
_diffrn_measurement_device 'Mac Science MXC18'
_diffrn_measurement_method '\q \w scans'
_diffrn_orient_matrix_type X=UH
_diffrn_orient_matrix_UB_11 0.04082
_diffrn_orient_matrix_UB_12 -0.04576
_diffrn_orient_matrix_UB_13 0.03996
_diffrn_orient_matrix_UB_21 0.05619
_diffrn_orient_matrix_UB_22 0.03454
_diffrn_orient_matrix_UB_23 -0.02234
_diffrn_orient_matrix_UB_31 -0.00319
_diffrn_orient_matrix_UB_32 0.02254
_diffrn_orient_matrix_UB_33 0.11550
_diffrn_radiation_source 'fine-focus sealed tube'
_diffrn_radiation_type ' CuK\a'
_diffrn_radiation_wavelength_id all
_diffrn_reflns_limit_h_max 0
_diffrn_reflns_limit_h_min -17
_diffrn_reflns_limit_k_max 19
_diffrn_reflns_limit_k_min 0
_diffrn_reflns_limit_l_max 9
_diffrn_reflns_limit_l_min 0
_diffrn_reflns_number 2072
_diffrn_reflns_theta_full 70.03
_diffrn_reflns_theta_max 70.03
_diffrn_reflns_theta_min 2.72
_exptl_absorpt_coefficient_mu 0.61
_exptl_absorpt_correction_type none
_exptl_crystal_colour Colourless
_exptl_crystal_density_diffrn 1.214
_exptl_crystal_density_method 'not measured'
_exptl_crystal_description Cube
_exptl_crystal_F_000 728
_exptl_crystal_size_max 0.50
_exptl_crystal_size_mid 0.40
_exptl_crystal_size_min 0.10
_refine_diff_density_max 0.12
_refine_diff_density_min -0.18
_refine_diff_density_rms 0.04
_refine_ls_abs_structure_details
;
;
_refine_ls_abs_structure_Rogers '_'
_refine_ls_extinction_method none
_refine_ls_goodness_of_fit_all 0.724
_refine_ls_goodness_of_fit_gt 0.599
_refine_ls_goodness_of_fit_ref 0.599
_refine_ls_hydrogen_treatment refxyz
_refine_ls_matrix_type full
_refine_ls_number_constraints 21
_refine_ls_number_parameters 236
_refine_ls_number_reflns 1810
_refine_ls_number_restraints 0
_refine_ls_R_factor_all 0.042
_refine_ls_R_factor_gt 0.037
_refine_ls_shift/su_max 0.022
_refine_ls_shift/su_mean 0.001
_refine_ls_structure_factor_coef F^2^
_refine_ls_weighting_details ' w = 1 / ( s^2^(Fo^2^) + 0.10000 * Fo^2^)'
_refine_ls_weighting_scheme sigma
_refine_ls_wR_factor_all 0.098
_refine_ls_wR_factor_gt 0.097
_refine_ls_wR_factor_ref 0.097
_reflns_d_resolution_high 0.64
_reflns_d_resolution_low 2.32
_reflns_limit_h_max 17
_reflns_limit_h_min 0
_reflns_limit_k_max 19
_reflns_limit_k_min 0
_reflns_limit_l_max 9
_reflns_limit_l_min 0
_reflns_number_gt 1810
_reflns_number_total 2086
_reflns_threshold_expression 'I> 3.00 sigma(I)'
_cod_data_source_file b315729f.txt
_cod_data_source_block compound_3
_cod_depositor_comments
;
The following automatic conversions were performed:
'_symmetry_cell_setting' value 'Orthorhombic' changed to 'orthorhombic'
according to '/home/saulius/struct/CIF-dictionaries/cif_core.dic'
dictionary named 'cif_core.dic' version 2.4.1 from 2010-06-29.

Automatic conversion script
Id: cif_fix_enum 1527 2010-12-29 10:47:43Z saulius 

The following automatic conversions were performed:

'_atom_site_adp_type' tag value 'Uij' was replaced with 'Uani' value
26 times.

Automatic conversion script
Id: cif_fix_values 1646 2011-03-28 12:23:43Z adriana 
;
_cod_original_sg_symbol_H-M 'P 21 21 21    '
_cod_original_formula_sum 'C23 H21 N O2 '
_cod_database_code 7102571

loop_
_symmetry_equiv_pos_as_xyz
+X,+Y,+Z
'-X+ 1/2,-Y,+Z+ 1/2'
'+X+ 1/2,-Y+ 1/2,-Z'
'-X,+Y+ 1/2,-Z+ 1/2'

loop_
_atom_site_label
_atom_site_fract_x
_atom_site_fract_y
_atom_site_fract_z
_atom_site_U_iso_or_equiv
_atom_site_occupancy
_atom_site_adp_type
O1 -0.31829(13) -0.28191(11) -1.16404(19) 0.0567(9) 1.00 Uani
N2 -0.28674(13) -0.24381(11) -0.9001(2) 0.0475(9) 1.00 Uani
O3 -0.45328(13) -0.35878(11) -0.8863(3) 0.0707(10) 1.00 Uani
C4 -0.18145(14) -0.23719(13) -0.6533(3) 0.0441(10) 1.00 Uani
C5 -0.29477(14) -0.29995(13) -1.0223(3) 0.0449(10) 1.00 Uani
C6 -0.16996(16) -0.24431(15) -0.4817(3) 0.0498(11) 1.00 Uani
C7 -0.26637(15) -0.38749(14) -0.9829(3) 0.0454(10) 1.00 Uani
C8 -0.33135(16) -0.44987(14) -0.9488(3) 0.0466(11) 1.00 Uani
C9 -0.10968(18) -0.20552(17) -0.7469(3) 0.0570(13) 1.00 Uani
C10 -0.29967(18) -0.52910(15) -0.9163(3) 0.0576(13) 1.00 Uani
C11 -0.17252(17) -0.40722(16) -0.9906(3) 0.0570(12) 1.00 Uani
C12 -0.08794(19) -0.21867(17) -0.4068(3) 0.0614(14) 1.00 Uani
C13 -0.43236(17) -0.42753(14) -0.9344(3) 0.0509(11) 1.00 Uani
C14 -0.27270(16) -0.26610(15) -0.7267(3) 0.0493(11) 1.00 Uani
C15 -0.31489(18) -0.15924(14) -0.9328(3) 0.0590(13) 1.00 Uani
C16 -0.50640(16) -0.48785(14) -0.9793(3) 0.0521(11) 1.00 Uani
C17 -0.14254(19) -0.48633(19) -0.9615(4) 0.0667(15) 1.00 Uani
C18 -0.2046(2) -0.54734(17) -0.9216(4) 0.0646(15) 1.00 Uani
C19 -0.59546(18) -0.47353(17) -0.9141(4) 0.0684(15) 1.00 Uani
C20 -0.02740(19) -0.1800(2) -0.6715(4) 0.0711(16) 1.00 Uani
C21 -0.01758(19) -0.1862(2) -0.5011(4) 0.0711(16) 1.00 Uani
C22 -0.4929(2) -0.55263(17) -1.0887(4) 0.0668(15) 1.00 Uani
C23 -0.6679(2) -0.5245(2) -0.9601(5) 0.087(2) 1.00 Uani
C24 -0.5665(3) -0.6025(2) -1.1326(5) 0.087(2) 1.00 Uani
C25 -0.4190(2) -0.1458(2) -0.9073(5) 0.085(2) 1.00 Uani
C26 -0.6536(3) -0.5879(2) -1.0684(6) 0.096(2) 1.00 Uani
H6 -0.219594 -0.265903 -0.414876 0.054823 1.00 Uiso
H9 -0.116023 -0.198921 -0.864897 0.061960 1.00 Uiso
H10 -0.343311 -0.571765 -0.889085 0.062549 1.00 Uiso
H11 -0.128003 -0.365304 -1.018032 0.062020 1.00 Uiso
H12 -0.080041 -0.224697 -0.289033 0.066424 1.00 Uiso
H14A -0.273690 -0.325045 -0.717371 0.054292 1.00 Uiso
H14B -0.321441 -0.243085 -0.659693 0.054292 1.00 Uiso
H15A -0.299802 -0.145649 -1.045683 0.063973 1.00 Uiso
H15B -0.281895 -0.123131 -0.859007 0.063973 1.00 Uiso
H17 -0.077680 -0.499847 -0.968234 0.071699 1.00 Uiso
H18 -0.183381 -0.602158 -0.897862 0.069643 1.00 Uiso
H19 -0.606038 -0.428805 -0.838423 0.073374 1.00 Uiso
H20 0.022950 -0.160371 -0.739015 0.076099 1.00 Uiso
H21 0.038173 -0.166698 -0.448681 0.076075 1.00 Uiso
H22 -0.432275 -0.561568 -1.135319 0.071709 1.00 Uiso
H23 -0.728471 -0.515474 -0.913215 0.091581 1.00 Uiso
H24 -0.556402 -0.648474 -1.205247 0.092465 1.00 Uiso
H25A -0.434862 -0.089466 -0.930044 0.089642 1.00 Uiso
H25B -0.452760 -0.181297 -0.981106 0.089642 1.00 Uiso
H25C -0.434852 -0.158780 -0.794430 0.089642 1.00 Uiso
H26 -0.705249 -0.621406 -1.102014 0.100653 1.00 Uiso

loop_
_atom_site_aniso_label
_atom_site_aniso_U_11
_atom_site_aniso_U_22
_atom_site_aniso_U_33
_atom_site_aniso_U_12
_atom_site_aniso_U_13
_atom_site_aniso_U_23
O1 0.0629(10) 0.0661(9) 0.0410(8) -.0003(8) -.0062(8) 0.0028(7)
N2 0.0481(9) 0.0495(9) 0.0450(9) -.0080(8) -.0053(8) 0.0001(8)
O3 0.0567(10) 0.0620(10) 0.0934(15) -.0087(8) 0.0237(10) -.0235(10)
C4 0.0436(10) 0.0470(10) 0.0417(10) 0.0006(8) -.0020(9) -.0033(8)
C5 0.0379(9) 0.0555(11) 0.0412(10) -.0084(9) -.0019(8) 0.0016(9)
C6 0.0532(11) 0.0526(11) 0.0438(10) 0.0001(10) -.0022(10) -.0009(9)
C7 0.0471(10) 0.0519(11) 0.0371(10) -.0051(9) -.0013(9) -.0010(9)
C8 0.0506(11) 0.0522(11) 0.0372(10) -.0063(10) 0.0011(9) -.0018(8)
C9 0.0482(11) 0.0760(16) 0.0466(11) -.0073(11) 0.0024(10) -.0001(12)
C10 0.0631(13) 0.0554(12) 0.0541(13) -.0052(11) -.0007(12) 0.0028(11)
C11 0.0459(11) 0.0669(14) 0.0583(13) -.0062(10) -.0031(11) 0.0015(11)
C12 0.0674(16) 0.0679(14) 0.0490(12) 0.0023(12) -.0154(12) -.0007(12)
C13 0.0524(12) 0.0540(12) 0.0463(12) -.0099(10) 0.0091(10) -.0008(10)
C14 0.0478(11) 0.0597(12) 0.0404(10) -.0104(10) -.0008(9) -.0019(9)
C15 0.0614(14) 0.0523(11) 0.0633(15) -.0031(11) -.0102(13) -.0004(11)
C16 0.0525(12) 0.0510(11) 0.0527(12) -.0100(10) -.0003(10) 0.0087(10)
C17 0.0527(13) 0.0764(16) 0.0710(18) 0.0079(12) -.0093(12) -.0012(14)
C18 0.0670(15) 0.0621(13) 0.0648(15) 0.0093(12) -.0099(13) 0.0020(13)
C19 0.0526(13) 0.0663(14) 0.0863(19) -.0071(11) 0.0055(13) 0.0141(16)
C20 0.0475(12) 0.093(2) 0.0724(17) -.0139(14) 0.0026(12) 0.0047(17)
C21 0.0507(13) 0.0878(18) 0.0748(17) -.0059(13) -.0194(14) -.0002(16)
C22 0.0770(16) 0.0648(14) 0.0585(14) -.0141(14) -.0035(14) -.0017(13)
C23 0.0550(14) 0.083(2) 0.122(3) -.0172(15) -.0045(18) 0.035(2)
C24 0.110(3) 0.0730(17) 0.080(2) -.0283(19) -.027(2) 0.0019(16)
C25 0.0703(18) 0.0864(19) 0.097(2) 0.0156(16) -.0104(18) -.009(2)
C26 0.086(2) 0.083(2) 0.118(3) -.0409(18) -.037(2) 0.033(2)

loop_
_atom_type_symbol
_atom_type_description
_atom_type_scat_dispersion_real
_atom_type_scat_dispersion_imag
_atom_type_scat_source
'C ' 'C ' 0.0181 0.0091 'Waasmaier & Kirfel, 1995'
'H ' 'H ' 0.0000 0.0000 'Waasmaier & Kirfel, 1995'
'O ' 'O ' 0.0492 0.0322 'Waasmaier & Kirfel, 1995'
'N ' 'N ' 0.0311 0.0180 'Waasmaier & Kirfel, 1995'

loop_
_diffrn_radiation_wavelength
1.54178

loop_
_geom_angle_atom_site_label_1
_geom_angle_atom_site_label_2
_geom_angle_atom_site_label_3
_geom_angle
C5 N2 C14 123.0(3)
C5 N2 C15 118.9(3)
C14 N2 C15 116.5(3)
C6 C4 C9 118.9(4)
C6 C4 C14 117.6(4)
C9 C4 C14 123.5(4)
O1 C5 N2 122.8(4)
O1 C5 C7 119.6(3)
N2 C5 C7 117.4(3)
C4 C6 C12 120.3(4)
C5 C7 C8 122.6(4)
C5 C7 C11 118.0(4)
C8 C7 C11 119.3(4)
C7 C8 C10 119.1(4)
C7 C8 C13 119.0(4)
C10 C8 C13 121.8(4)
C4 C9 C20 120.6(4)
C8 C10 C18 120.7(4)
C7 C11 C17 120.8(4)
C6 C12 C21 120.2(4)
O3 C13 C8 119.0(4)
O3 C13 C16 120.1(4)
C8 C13 C16 120.9(4)
N2 C14 C4 114.6(3)
N2 C15 C25 112.6(4)
C13 C16 C19 116.9(4)
C13 C16 C22 123.5(4)
C19 C16 C22 119.4(4)
C11 C17 C18 120.7(4)
C10 C18 C17 119.4(4)
C16 C19 C23 119.3(6)
C9 C20 C21 119.8(5)
C12 C21 C20 120.1(5)
C16 C22 C24 120.0(5)
C19 C23 C26 120.6(6)
C22 C24 C26 120.2(6)
C23 C26 C24 120.5(5)

loop_
_geom_bond_atom_site_label_1
_geom_bond_atom_site_label_2
_geom_bond_distance
O1 C5 1.226(5)
N2 C5 1.345(5)
N2 C14 1.457(5)
N2 C15 1.455(5)
O3 C13 1.219(5)
C4 C6 1.396(6)
C4 C9 1.377(6)
C4 C14 1.514(5)
C5 C7 1.512(5)
C6 C12 1.389(6)
C7 C8 1.405(5)
C7 C11 1.389(6)
C8 C10 1.389(6)
C8 C13 1.502(6)
C9 C20 1.393(7)
C10 C18 1.400(7)
C11 C17 1.375(7)
C12 C21 1.370(8)
C13 C16 1.491(6)
C15 C25 1.527(8)
C16 C19 1.404(6)
C16 C22 1.385(7)
C17 C18 1.371(7)
C19 C23 1.381(8)
C20 C21 1.383(8)
C22 C24 1.379(8)
C23 C26 1.364(10)
C24 C26 1.375(11)

loop_
_geom_torsion_atom_site_label_1
_geom_torsion_atom_site_label_2
_geom_torsion_atom_site_label_3
_geom_torsion_atom_site_label_4
_geom_torsion
C14 N2 C5 O1 170.4(3)
C5 N2 C14 C4 116.7(3)
C14 N2 C5 C7 -14.2(2)
C15 N2 C5 O1 5.6(2)
C15 N2 C5 C7 -179.0(3)
C5 N2 C15 C25 84.7(3)
C15 N2 C14 C4 -78.2(2)
C14 N2 C15 C25 -81.1(3)
C9 C4 C6 C12 0.9(2)
C6 C4 C9 C20 -0.8(2)
C6 C4 C14 N2 169.7(3)
C14 C4 C6 C12 -179.8(3)
C9 C4 C14 N2 -11.1(2)
C14 C4 C9 C20 -180.0(4)
O1 C5 N2 C14 170.4(3)
O1 C5 N2 C15 5.6(2)
O1 C5 C7 C8 -82.5(3)
O1 C5 C7 C11 93.7(3)
N2 C5 C7 C8 102.0(3)
N2 C5 C7 C11 -81.9(3)
C7 C5 N2 C14 -14.2(2)
C7 C5 N2 C15 -179.0(3)
C12 C6 C4 C9 0.9(2)
C12 C6 C4 C14 -179.8(3)
C4 C6 C12 C21 -0.1(3)
C8 C7 C5 O1 -82.5(3)
C8 C7 C5 N2 102.0(3)
C5 C7 C8 C10 179.0(3)
C5 C7 C8 C13 -6.1(2)
C11 C7 C5 O1 93.7(3)
C11 C7 C5 N2 -81.9(3)
C5 C7 C11 C17 -177.9(4)
C11 C7 C8 C10 2.9(2)
C11 C7 C8 C13 177.8(3)
C8 C7 C11 C17 -1.6(2)
C10 C8 C7 C5 179.0(3)
C10 C8 C7 C11 2.9(2)
C7 C8 C10 C18 -1.7(2)
C7 C8 C13 O3 -29.2(2)
C13 C8 C7 C5 -6.1(2)
C13 C8 C7 C11 177.8(3)
C7 C8 C13 C16 150.3(3)
C10 C8 C13 O3 145.6(3)
C10 C8 C13 C16 -35.0(2)
C13 C8 C10 C18 -176.4(4)
C20 C9 C4 C6 -0.8(2)
C20 C9 C4 C14 -180.0(4)
C4 C9 C20 C21 -0.2(3)
C18 C10 C8 C7 -1.7(2)
C18 C10 C8 C13 -176.4(4)
C8 C10 C18 C17 -0.8(3)
C17 C11 C7 C5 -177.9(4)
C17 C11 C7 C8 -1.6(2)
C7 C11 C17 C18 -1.0(3)
C21 C12 C6 C4 -0.1(3)
C6 C12 C21 C20 -1.0(3)
O3 C13 C8 C7 -29.2(2)
O3 C13 C8 C10 145.6(3)
O3 C13 C16 C19 -20.5(2)
O3 C13 C16 C22 155.2(4)
C16 C13 C8 C7 150.3(3)
C16 C13 C8 C10 -35.0(2)
C8 C13 C16 C19 160.1(3)
C8 C13 C16 C22 -24.3(2)
C4 C14 N2 C5 116.7(3)
N2 C14 C4 C6 169.7(3)
N2 C14 C4 C9 -11.1(2)
C4 C14 N2 C15 -78.2(2)
C25 C15 N2 C5 84.7(3)
C25 C15 N2 C14 -81.1(3)
C19 C16 C13 O3 -20.5(2)
C19 C16 C13 C8 160.1(3)
C13 C16 C19 C23 176.0(4)
C22 C16 C13 O3 155.2(4)
C22 C16 C13 C8 -24.3(2)
C13 C16 C22 C24 -175.6(4)
C22 C16 C19 C23 0.1(3)
C19 C16 C22 C24 -0.1(3)
C18 C17 C11 C7 -1.0(3)
C11 C17 C18 C10 2.2(3)
C17 C18 C10 C8 -0.8(3)
C10 C18 C17 C11 2.2(3)
C23 C19 C16 C13 176.0(4)
C23 C19 C16 C22 0.1(3)
C16 C19 C23 C26 -0.3(3)
C21 C20 C9 C4 -0.2(3)
C9 C20 C21 C12 1.1(3)
C20 C21 C12 C6 -1.0(3)
C12 C21 C20 C9 1.1(3)
C24 C22 C16 C13 -175.6(4)
C24 C22 C16 C19 -0.1(3)
C16 C22 C24 C26 0.2(3)
C26 C23 C19 C16 -0.3(3)
C19 C23 C26 C24 0.5(4)
C26 C24 C22 C16 0.2(3)
C22 C24 C26 C23 -0.5(4)
C24 C26 C23 C19 0.5(4)
C23 C26 C24 C22 -0.5(4)

loop_
_cod_related_entry_id
_cod_related_entry_database
_cod_related_entry_code
1 ChemSpider 21150659
